data_7239820
loop_
_publ_author_name
'Smokrovi\'c, Kristina'
'Stilinovic, Vladimir'

_publ_section_title
;
 Stoichiometry of Adamantylamine-Trinitrophloroglucinol Salts Controlled
 by Solvate Formation
;
_journal_name_full CrystEngComm
_journal_paper_doi 10.1039/C9CE01957J
_journal_year 2020
_chemical_formula_moiety '2(C6 N3 O9), 6(C10 H18 N), 2(C2 H3 F3 O)'
_chemical_formula_sum 'C76 H114 F6 N12 O20'
_chemical_formula_weight 1629.79
_chemical_name_common 'adamantan-1-aminium trinitrophloroglucinolate bis(2,2,2-trifluoroethanol) solvate'
_chemical_name_systematic 'adamantan-1-aminium trinitrobenzene-1,3,5-tris(olate) bis(2,2,2-trifluoroethanol) solvate'
_space_group_crystal_system orthorhombic
_space_group_IT_number 33
_space_group_name_Hall 'P 2c -2n'
_space_group_name_H-M_alt 'P n a 21'
_atom_sites_solution_hydrogens geom
_atom_sites_solution_primary dual
_audit_creation_date 2018-07-16
_audit_creation_method
;
Olex2 1.2
(compiled May 29 2018 13:30:08 for OlexSys, GUI svn.r5506)
;
_audit_update_record
;
2018-07-17 deposited with the CCDC.	2020-01-23 downloaded from the CCDC.
;
_cell_angle_alpha 90
_cell_angle_beta 90
_cell_angle_gamma 90
_cell_formula_units_Z 4
_cell_length_a 18.370(3)
_cell_length_b 16.060(2)
_cell_length_c 27.340(3)
_cell_measurement_reflns_used 912
_cell_measurement_temperature 298
_cell_measurement_theta_max 17.1860
_cell_measurement_theta_min 4.2960
_cell_volume 8065.9(19)
_computing_cell_refinement
;
CrystalClear-SM Expert 2.0 r7 (Rigaku, 2011)
;
_computing_data_collection
;
CrystalClear-SM Expert 2.0 r7 (Rigaku, 2011)
;
_computing_data_reduction
;
CrystalClear-SM Expert 2.0 r7 (Rigaku, 2011)
;
_computing_molecular_graphics 'Olex2 (Dolomanov et al., 2009)'
_computing_publication_material 'Olex2 (Dolomanov et al., 2009)'
_computing_structure_refinement 'ShelXL (Sheldrick, 2015)'
_computing_structure_solution 'ShelXT (Sheldrick, 2015)'
_diffrn_ambient_temperature 298.0
_diffrn_detector 'CCD plate'
_diffrn_detector_area_resol_mean 16.3426
_diffrn_detector_type Sapphire3
_diffrn_measured_fraction_theta_full 0.995
_diffrn_measured_fraction_theta_max 0.995
_diffrn_measurement_details
;
List of Runs (angles in degrees, time in seconds):

  # Type    Start    End  Width  t~exp~   \w     \q     \k     \f   Frames
#--------------------------------------------------------------------------
  1  \w    -23.00  78.25   0.75   40.00    --   28.65  19.00 -60.00  135
  2  \w     41.00  95.00   0.75   40.00    --   28.65 179.00  90.00   72
  3  \w    -94.00 -61.75   0.75   40.00    --  -31.15-179.00  30.00   43
  4  \w    -89.00 -23.00   0.75   40.00    --  -31.15 -57.00 150.00   88
  5  \w   -103.00 -40.00   0.75   40.00    --  -31.15-179.00 -30.00   84
;
_diffrn_measurement_device 'four-circle diffractometer'
_diffrn_measurement_device_type 'Xcalibur, Sapphire3'
_diffrn_measurement_method '\w scans'
_diffrn_measurement_specimen_support 'Mitegen 50um'
_diffrn_radiation_collimation 0.3
_diffrn_radiation_monochromator graphite
_diffrn_radiation_probe x-ray
_diffrn_radiation_type MoK\a
_diffrn_radiation_wavelength 0.71073
_diffrn_reflns_av_R_equivalents 0.3454
_diffrn_reflns_av_unetI/netI 0.3713
_diffrn_reflns_Laue_measured_fraction_full 0.995
_diffrn_reflns_Laue_measured_fraction_max 0.995
_diffrn_reflns_limit_h_max 15
_diffrn_reflns_limit_h_min -22
_diffrn_reflns_limit_k_max 19
_diffrn_reflns_limit_k_min -19
_diffrn_reflns_limit_l_max 18
_diffrn_reflns_limit_l_min -33
_diffrn_reflns_number 39378
_diffrn_reflns_point_group_measured_fraction_full 0.753
_diffrn_reflns_point_group_measured_fraction_max 0.747
_diffrn_reflns_theta_full 25.242
_diffrn_reflns_theta_max 25.996
_diffrn_reflns_theta_min 4.069
_diffrn_source 'fine-focus sealed X-ray tube'
_diffrn_source_current 24.0
_diffrn_source_power 1.2
_diffrn_source_target Mo
_diffrn_source_type 'Enhance (Mo) X-ray Source'
_diffrn_source_voltage 50.0
_exptl_absorpt_coefficient_mu 0.106
_exptl_absorpt_correction_T_max 1.00000
_exptl_absorpt_correction_T_min 0.15944
_exptl_absorpt_correction_type multi-scan
_exptl_absorpt_process_details
;
CrysAlisPro 1.171.38.43 (Rigaku Oxford Diffraction, 2015)
Empirical absorption correction using spherical harmonics,
 implemented in SCALE3 ABSPACK scaling algorithm.
;
_exptl_crystal_colour 'clear yellowish orange'
_exptl_crystal_colour_lustre clear
_exptl_crystal_colour_modifier yellowish
_exptl_crystal_colour_primary orange
_exptl_crystal_density_diffrn 1.342
_exptl_crystal_description plate
_exptl_crystal_F_000 3472
_exptl_crystal_size_max 0.3
_exptl_crystal_size_mid 0.3
_exptl_crystal_size_min 0.05
_refine_diff_density_max 0.328
_refine_diff_density_min -0.240
_refine_diff_density_rms 0.055
_refine_ls_abs_structure_details
;
 Flack x determined using 451 quotients [(I+)-(I-)]/[(I+)+(I-)]
 (Parsons, Flack and Wagner, Acta Cryst. B69 (2013) 249-259).
;
_refine_ls_abs_structure_Flack 0.0(10)
_refine_ls_extinction_method none
_refine_ls_goodness_of_fit_ref 0.909
_refine_ls_hydrogen_treatment constr
_refine_ls_matrix_type full
_refine_ls_number_parameters 1053
_refine_ls_number_reflns 11843
_refine_ls_number_restraints 131
_refine_ls_restrained_S_all 0.917
_refine_ls_R_factor_all 0.3572
_refine_ls_R_factor_gt 0.1129
_refine_ls_shift/su_max 0.009
_refine_ls_shift/su_mean 0.000
_refine_ls_structure_factor_coef Fsqd
_refine_ls_weighting_details 'w=1/[\s^2^(Fo^2^)+(0.0890P)^2^] where P=(Fo^2^+2Fc^2^)/3'
_refine_ls_weighting_scheme calc
_refine_ls_wR_factor_gt 0.2217
_refine_ls_wR_factor_ref 0.3249
_reflns_Friedel_coverage 0.468
_reflns_Friedel_fraction_full 0.500
_reflns_Friedel_fraction_max 0.486
_reflns_number_gt 2998
_reflns_number_total 11843
_reflns_threshold_expression 'I > 2\s(I)'
_cod_data_source_file c9ce01957j2.cif
_cod_data_source_block ii
_cod_original_cell_volume 8066(2)
_cod_database_code 7239820
_shelx_shelxl_version_number 2018/3
_shelx_space_group_comment
;
The symmetry employed for this shelxl refinement is uniquely defined
by the following loop, which should always be used as a source of
symmetry information in preference to the above space-group names.
They are only intended as comments.
;
_olex2_refinement_description
;
1. Fixed Uiso
 At 1.2 times of:
  All C(H) groups, All C(H,H) groups, All N(H,H,H) groups
 At 1.5 times of:
  All O(H) groups
2. Restrained distances
 F5-C6 = F6-C6 = F4-C6
 1.327 with sigma of 0.0002
 F3-C3 = F1-C3 = F2-C3
 1.327 with sigma of 0.02
 F3-F1
 2.125 with sigma of 0.02
 F1-F2
 2.125 with sigma of 0.02
 F3-F2
 2.125 with sigma of 0.02
 F5-F6
 2.125 with sigma of 0.02
 F6-F4
 2.125 with sigma of 0.02
 F5-F4
 2.125 with sigma of 0.02
 C49-C47 = C49-C42
 1.512 with sigma of 0.02
 C3-C2
 1.512 with sigma of 0.02
 C2-C3
 1.512 with sigma of 0.02
 O1-C2
 1.35 with sigma of 0.02
 O106-O105 = O103-O102 = O203-O202 = O205-O206 = O208-O209
 2.1485 with sigma of 0.02
 O108-O109
 2.1485 with sigma of 0.02
 O1-C2 = O4-C5
 1.47 with sigma of 0.002
 C6-C5
 1.434 with sigma of 0.001
 C202-C201 = C203-C202 = C204-C203 = C205-C204 = C206-C205 = C206-C201
 1.46 with sigma of 0.00002
 O201-H1
 1.98 with sigma of 0.001
 O207-C204
 1.236 with sigma of 0.0001
 C201-C204
 2.801 with sigma of 0.00001
3. Restrained planarity
 O109, N103, O108, C106
 with sigma of 0.001
4. Rigid bond restraints
 N103, C106
 with sigma for 1-2 distances of 0.0001 and sigma for 1-3 distances of 0.0001
 O206, N202
 with sigma for 1-2 distances of 0.00001 and sigma for 1-3 distances of 0.00001
 C201, C206, C205, C204, C203, C202
 with sigma for 1-2 distances of 0.0001 and sigma for 1-3 distances of 0.0001
 C6, F5, F4, F6
 with sigma for 1-2 distances of 0.01 and sigma for 1-3 distances of 0.01
 N103, O109, O108
 with sigma for 1-2 distances of 0.0001 and sigma for 1-3 distances of 0.0001
 O26A, N202, O25A
 with sigma for 1-2 distances of 0.00001 and sigma for 1-3 distances of 0.00001
 C203, C204, C205, C206, C201, C202
 with sigma for 1-2 distances of 0.000001 and sigma for 1-3 distances of
 0.000001
5. Uiso/Uaniso restraints and constraints
Uanis(F2) \\sim Ueq, Uanis(C3) \\sim Ueq, Uanis(C2) \\sim Ueq, Uanis(F1) \\sim
Ueq, Uanis(F3) \\sim Ueq, Uanis(O1) \\sim Ueq, Uanis(F5) \\sim Ueq, Uanis(O4)
\\sim Ueq, Uanis(C5) \\sim Ueq, Uanis(C6) \\sim Ueq, Uanis(F4) \\sim Ueq,
Uanis(F6) \\sim Ueq: with sigma of 0.01 and sigma for terminal atoms of 0.02
6. Others
 Fixed Sof: O206(0.59625) O205(0.59625) O26A(0.40375) O25A(0.40375)
7.a Ternary CH refined with riding coordinates:
 C22(H22), C27(H27), C37(H37), C62(H62), C52(H52), C44(H44), C54(H54),
 C32(H32), C24(H24), C34(H34), C64(H64), C17(H17), C47(H47), C12(H12), C42(H42),
  C14(H14), C57(H57), C67(H67)
7.b Secondary CH2 refined with riding coordinates:
 C2(H2A,H2B), C11(H11A,H11B), C41(H41A,H41B), C21(H21A,H21B), C61(H61A,H61B),
 C55(H55A,H55B), C25(H25A,H25B), C65(H65A,H65B), C26(H26A,H26B), C48(H48A,H48B),
  C35(H35A,H35B), C43(H43A,H43B), C29(H29A,H29B), C45(H45A,H45B), C56(H56A,
 H56B), C31(H31A,H31B), C36(H36A,H36B), C38(H38A,H38B), C18(H18A,H18B),
 C15(H15A,H15B), C66(H66A,H66B), C28(H28A,H28B), C23(H23A,H23B), C63(H63A,H63B),
  C19(H19A,H19B), C69(H69A,H69B), C53(H53A,H53B), C33(H33A,H33B), C16(H16A,
 H16B), C58(H58A,H58B), C68(H68A,H68B), C51(H51A,H51B), C59(H59A,H59B),
 C39(H39A,H39B), C46(H46A,H46B), C13(H13A,H13B), C5(H5A,H5B), C49(H49A,H49B)
7.c Idealised Me refined as rotating group:
 N40(H40A,H40B,H40C), N30(H30A,H30B,H30C), N20(H20A,H20B,H20C), N10(H10A,H10B,
 H10C), N50(H50A,H50B,H50C), N60(H60A,H60B,H60C)
7.d Idealised tetrahedral OH refined as rotating group:
 O4(H4), O1(H1)
;
_olex2_submission_special_instructions 'No special instructions were received'
_oxdiff_exptl_absorpt_empirical_details
;
Empirical correction (ABSPACK) includes:
- Absorption correction using spherical harmonics
- Frame scaling
;

loop_
_space_group_symop_operation_xyz
'x, y, z'
'-x, -y, z+1/2'
'x+1/2, -y+1/2, z'
'-x+1/2, y+1/2, z+1/2'

loop_
_atom_site_label
_atom_site_type_symbol
_atom_site_fract_x
_atom_site_fract_y
_atom_site_fract_z
_atom_site_U_iso_or_equiv
_atom_site_adp_type
_atom_site_occupancy
_atom_site_site_symmetry_order
_atom_site_calc_flag
_atom_site_refinement_flags_posn
_atom_site_refinement_flags_adp
_atom_site_refinement_flags_occupancy
_atom_site_disorder_assembly
_atom_site_disorder_group
O107 O 0.6250(6) 0.0923(6) 0.5136(4) 0.057(3) Uani 1 1 d . . . . .
O203 O 0.8611(7) 0.9078(8) 0.4766(6) 0.083(4) Uani 1 1 d D . . . .
O207 O 0.6599(2) 0.5974(3) 0.4830(5) 0.065(3) Uani 1 1 d D . . . .
N101 N 0.4222(9) 0.3474(9) 0.4872(8) 0.065(5) Uani 1 1 d . . . . .
N203 N 0.7971(9) 0.5576(10) 0.5228(8) 0.071(5) Uani 1 1 d . . . . .
O201 O 0.9001(6) 0.6850(8) 0.5205(5) 0.076(4) Uani 1 1 d D . . . .
O204 O 0.7141(7) 0.8852(6) 0.4828(6) 0.087(5) Uani 1 1 d . . . . .
N201 N 0.8593(9) 0.8510(11) 0.5071(7) 0.068(5) Uani 1 1 d . . . . .
O202 O 0.9033(9) 0.8508(8) 0.5401(6) 0.088(5) Uani 1 1 d D . . . .
O101 O 0.5700(6) 0.3810(7) 0.5101(5) 0.060(3) Uani 1 1 d . . . . .
N40 N 0.5398(8) 0.5423(8) 0.5372(6) 0.065(5) Uani 1 1 d . . . . .
H40A H 0.576286 0.557979 0.517857 0.078 Uiso 1 1 calc GR . . . .
H40B H 0.501051 0.573986 0.531351 0.078 Uiso 1 1 calc GR . . . .
H40C H 0.528854 0.489265 0.531306 0.078 Uiso 1 1 calc GR . . . .
O102 O 0.4228(8) 0.4058(9) 0.5181(6) 0.097(5) Uani 1 1 d D . . . .
O104 O 0.3860(7) 0.1833(7) 0.4765(6) 0.076(4) Uani 1 1 d . . . . .
O209 O 0.8311(10) 0.5447(9) 0.5595(6) 0.114(7) Uani 1 1 d D . . . .
N30 N 0.6617(9) 0.4428(9) 0.4412(6) 0.073(5) Uani 1 1 d . . . . .
H30A H 0.708221 0.430620 0.435570 0.088 Uiso 1 1 calc GR . . . .
H30B H 0.641689 0.402683 0.459196 0.088 Uiso 1 1 calc GR . . . .
H30C H 0.658779 0.490971 0.457143 0.088 Uiso 1 1 calc GR . . . .
O106 O 0.5075(8) -0.0037(9) 0.5023(7) 0.106(6) Uani 1 1 d D . . . .
O103 O 0.3819(9) 0.3485(9) 0.4516(6) 0.092(5) Uani 1 1 d D . . . .
N103 N 0.6670(9) 0.2565(6) 0.5342(5) 0.107(3) Uani 1 1 d . U . . .
O208 O 0.7791(8) 0.5003(10) 0.4957(6) 0.101(5) Uani 1 1 d D . . . .
N202 N 0.6157(11) 0.7524(10) 0.4621(7) 0.070(5) Uani 1 1 d . U . . .
N20 N 0.9520(8) 0.6421(9) 0.4287(6) 0.073(5) Uani 1 1 d . . . . .
H20A H 0.950821 0.586677 0.429320 0.087 Uiso 1 1 calc GR . . . .
H20B H 0.927742 0.662041 0.454329 0.087 Uiso 1 1 calc GR . . . .
H20C H 0.998020 0.659296 0.429965 0.087 Uiso 1 1 calc GR . . . .
N10 N 0.7446(8) 1.0450(8) 0.4566(6) 0.059(4) Uani 1 1 d . . . . .
H10A H 0.792446 1.052330 0.459288 0.071 Uiso 1 1 calc GR . . . .
H10B H 0.732851 0.994385 0.467280 0.071 Uiso 1 1 calc GR . . . .
H10C H 0.721574 1.083108 0.474499 0.071 Uiso 1 1 calc GR . . . .
C102 C 0.4744(9) 0.2830(10) 0.4916(6) 0.051(5) Uani 1 1 d . . . . .
C105 C 0.5770(10) 0.1521(11) 0.5059(7) 0.061(5) Uani 1 1 d . . . . .
N50 N 0.3266(9) 0.1413(8) 0.5653(5) 0.070(5) Uani 1 1 d . . . . .
H50A H 0.349769 0.164148 0.540100 0.083 Uiso 1 1 calc GR . . . .
H50B H 0.280353 0.157943 0.565343 0.083 Uiso 1 1 calc GR . . . .
H50C H 0.328237 0.086044 0.562716 0.083 Uiso 1 1 calc GR . . . .
O105 O 0.4472(9) 0.0395(8) 0.4404(7) 0.101(5) Uani 1 1 d D . . . .
N102 N 0.4826(10) 0.0524(10) 0.4769(7) 0.072(5) Uani 1 1 d . . . . .
C202 C 0.73398(4) 0.81418(5) 0.48822(8) 0.062(3) Uani 1 1 d D U . . .
C40 C 0.5621(11) 0.5518(9) 0.5894(7) 0.050(5) Uani 1 1 d . . . . .
C203 C 0.68842(7) 0.74079(3) 0.48076(12) 0.055(3) Uani 1 1 d D U . . .
C22 C 0.7968(10) 0.6792(12) 0.3420(7) 0.061(5) Uani 1 1 d . . . . .
H22 H 0.745348 0.663754 0.344983 0.073 Uiso 1 1 calc R . . . .
F2 F 0.8926(12) 0.7049(11) 0.7010(7) 0.195(8) Uani 1 1 d D U . . .
N60 N 0.6222(8) -0.0604(8) 0.5554(6) 0.066(4) Uani 1 1 d . . . . .
H60A H 0.648843 -0.080854 0.530975 0.079 Uiso 1 1 calc GR . . . .
H60B H 0.607582 -0.009186 0.547853 0.079 Uiso 1 1 calc GR . . . .
H60C H 0.583592 -0.092817 0.560204 0.079 Uiso 1 1 calc GR . . . .
C2 C 0.9319(17) 0.6814(16) 0.6284(10) 0.182(13) Uani 1 1 d D U . . .
H2A H 0.887949 0.697057 0.611067 0.218 Uiso 1 1 calc R U . . .
H2B H 0.959973 0.731604 0.634216 0.218 Uiso 1 1 calc R U . . .
C106 C 0.5983(9) 0.2356(10) 0.5171(6) 0.053(4) Uani 1 1 d . U . . .
C204 C 0.70535(3) 0.65313(3) 0.48919(3) 0.051(3) Uani 1 1 d D U . . .
C101 C 0.5483(8) 0.3030(10) 0.5085(6) 0.048(4) Uani 1 1 d . . . . .
C201 C 0.80536(3) 0.78275(3) 0.50275(5) 0.067(4) Uani 1 1 d D U . . .
C11 C 0.7155(14) 1.1435(12) 0.3903(7) 0.089(8) Uani 1 1 d . . . . .
H11A H 0.677729 1.169317 0.409946 0.106 Uiso 1 1 calc R . . . .
H11B H 0.760965 1.172020 0.396870 0.106 Uiso 1 1 calc R . . . .
C41 C 0.5051(13) 0.5117(12) 0.6195(8) 0.087(7) Uani 1 1 d . . . . .
H41A H 0.500155 0.453843 0.609863 0.104 Uiso 1 1 calc R . . . .
H41B H 0.458822 0.539128 0.613694 0.104 Uiso 1 1 calc R . . . .
C103 C 0.4538(10) 0.2024(11) 0.4826(7) 0.064(5) Uani 1 1 d . . . . .
C205 C 0.77725(4) 0.63936(7) 0.51046(5) 0.052(3) Uani 1 1 d D U . . .
C21 C 0.8352(11) 0.6460(11) 0.3869(8) 0.075(6) Uani 1 1 d . . . . .
H21A H 0.831165 0.585790 0.388250 0.090 Uiso 1 1 calc R . . . .
H21B H 0.813760 0.669141 0.416272 0.090 Uiso 1 1 calc R . . . .
O109 O 0.6757(10) 0.3016(10) 0.5647(7) 0.186(4) Uani 1 1 d D U . . .
C27 C 0.8815(15) 0.7966(13) 0.3380(10) 0.096(8) Uani 1 1 d . . . . .
H27 H 0.885346 0.857402 0.336582 0.116 Uiso 1 1 calc R . . . .
C61 C 0.7356(12) -0.0139(12) 0.5899(7) 0.079(7) Uani 1 1 d . . . . .
H61A H 0.724606 0.040864 0.576945 0.095 Uiso 1 1 calc R . . . .
H61B H 0.762058 -0.044492 0.565018 0.095 Uiso 1 1 calc R . . . .
C37 C 0.6194(14) 0.5075(17) 0.3126(10) 0.106(8) Uani 1 1 d . . . . .
H37 H 0.645746 0.540552 0.288185 0.127 Uiso 1 1 calc R . . . .
C55 C 0.3159(10) 0.1401(13) 0.6552(9) 0.087(7) Uani 1 1 d . . . . .
H55A H 0.313122 0.079772 0.656273 0.104 Uiso 1 1 calc R . . . .
H55B H 0.266958 0.161914 0.651912 0.104 Uiso 1 1 calc R . . . .
C104 C 0.5034(9) 0.1372(10) 0.4909(7) 0.054(5) Uani 1 1 d . . . . .
C25 C 0.9487(11) 0.6367(12) 0.3404(7) 0.071(6) Uani 1 1 d . . . . .
H25A H 0.947858 0.576525 0.343491 0.085 Uiso 1 1 calc R . . . .
H25B H 0.999112 0.654052 0.337815 0.085 Uiso 1 1 calc R . . . .
C62 C 0.7843(13) -0.0045(14) 0.6356(8) 0.079(6) Uani 1 1 d . . . . .
H62 H 0.829358 0.025044 0.627471 0.095 Uiso 1 1 calc R . . . .
C65 C 0.6845(11) -0.1434(12) 0.6170(7) 0.075(6) Uani 1 1 d . . . . .
H65A H 0.713531 -0.171532 0.592369 0.090 Uiso 1 1 calc R . . . .
H65B H 0.640128 -0.175031 0.621988 0.090 Uiso 1 1 calc R . . . .
C26 C 0.9164(10) 0.7657(11) 0.3830(7) 0.062(5) Uani 1 1 d . . . . .
H26A H 0.889660 0.785286 0.411313 0.074 Uiso 1 1 calc R . . . .
H26B H 0.965754 0.786791 0.385055 0.074 Uiso 1 1 calc R . . . .
C50 C 0.3622(11) 0.1674(12) 0.6118(8) 0.065(5) Uani 1 1 d . . . . .
C48 C 0.6613(13) 0.6059(18) 0.6635(9) 0.112(10) Uani 1 1 d . . . . .
H48A H 0.675434 0.611857 0.697521 0.135 Uiso 1 1 calc R . . . .
H48B H 0.698232 0.632131 0.643343 0.135 Uiso 1 1 calc R . . . .
C30 C 0.6212(12) 0.4498(13) 0.3926(8) 0.070(6) Uani 1 1 d . . . . .
C35 C 0.6026(13) 0.3588(11) 0.3766(7) 0.081(7) Uani 1 1 d . . . . .
H35A H 0.646573 0.326533 0.371511 0.097 Uiso 1 1 calc R . . . .
H35B H 0.572829 0.331260 0.401024 0.097 Uiso 1 1 calc R . . . .
C43 C 0.5339(14) 0.6100(15) 0.6872(8) 0.100(8) Uani 1 1 d . . . . .
H43A H 0.488260 0.639741 0.684009 0.120 Uiso 1 1 calc R . . . .
H43B H 0.549864 0.613821 0.720951 0.120 Uiso 1 1 calc R . . . .
O108 O 0.7178(9) 0.2211(11) 0.5128(8) 0.197(4) Uani 1 1 d D U . . .
C10 C 0.7224(11) 1.0537(14) 0.4039(7) 0.072(6) Uani 1 1 d . . . . .
C206 C 0.83577(5) 0.70069(4) 0.51327(12) 0.061(3) Uani 1 1 d D U . . .
C29 C 0.7996(12) 0.7705(12) 0.3390(11) 0.103(8) Uani 1 1 d . . . . .
H29A H 0.775479 0.795030 0.367023 0.124 Uiso 1 1 calc R . . . .
H29B H 0.775279 0.789571 0.309534 0.124 Uiso 1 1 calc R . . . .
C60 C 0.6668(11) -0.0578(11) 0.6007(7) 0.058(5) Uani 1 1 d . . . . .
C45 C 0.5674(11) 0.6418(10) 0.6011(6) 0.065(6) Uani 1 1 d . . . . .
H45A H 0.521072 0.669169 0.595630 0.078 Uiso 1 1 calc R . . . .
H45B H 0.604040 0.668336 0.580914 0.078 Uiso 1 1 calc R . . . .
O206 O 0.5596(12) 0.7223(15) 0.4793(8) 0.079(7) Uani 0.5962 1 d D U P A 1
C20 C 0.9175(12) 0.6726(12) 0.3825(8) 0.073(6) Uani 1 1 d . . . . .
C56 C 0.3658(12) 0.2652(12) 0.6107(9) 0.087(7) Uani 1 1 d . . . . .
H56A H 0.394773 0.284381 0.583194 0.105 Uiso 1 1 calc R . . . .
H56B H 0.317432 0.288977 0.608193 0.105 Uiso 1 1 calc R . . . .
C31 C 0.5475(13) 0.4934(12) 0.4057(8) 0.081(7) Uani 1 1 d . . . . .
H31A H 0.521605 0.462114 0.430558 0.097 Uiso 1 1 calc R . . . .
H31B H 0.556080 0.549365 0.417783 0.097 Uiso 1 1 calc R . . . .
C36 C 0.6670(15) 0.4956(15) 0.3574(7) 0.105(9) Uani 1 1 d . . . . .
H36A H 0.710294 0.463802 0.349324 0.125 Uiso 1 1 calc R . . . .
H36B H 0.681735 0.548922 0.370797 0.125 Uiso 1 1 calc R . . . .
O4 O 0.3121(11) 0.1257(13) 0.4039(7) 0.141(7) Uani 1 1 d D U . . .
H4 H 0.337123 0.083466 0.402694 0.212 Uiso 1 1 calc GR U . . .
C52 C 0.4745(12) 0.1647(15) 0.6634(9) 0.088(7) Uani 1 1 d . . . . .
H52 H 0.523963 0.142432 0.666251 0.106 Uiso 1 1 calc R . . . .
C38 C 0.6060(13) 0.4182(18) 0.2921(8) 0.100(8) Uani 1 1 d . . . . .
H38A H 0.580727 0.421494 0.261062 0.119 Uiso 1 1 calc R . . . .
H38B H 0.652195 0.390339 0.286874 0.119 Uiso 1 1 calc R . . . .
C44 C 0.5886(13) 0.6467(13) 0.6550(7) 0.077(6) Uani 1 1 d . . . . .
H44 H 0.593262 0.705631 0.663592 0.093 Uiso 1 1 calc R . . . .
C18 C 0.673(2) 0.9762(18) 0.3140(10) 0.143(13) Uani 1 1 d . . . . .
H18A H 0.656766 0.980088 0.280271 0.172 Uiso 1 1 calc R . . . .
H18B H 0.671174 0.918245 0.323814 0.172 Uiso 1 1 calc R . . . .
O205 O 0.6068(12) 0.8022(14) 0.4256(9) 0.065(6) Uani 0.5962 1 d D . P A 1
C15 C 0.6496(13) 1.0129(15) 0.3992(9) 0.114(9) Uani 1 1 d . . . . .
H15A H 0.615045 1.037980 0.421564 0.137 Uiso 1 1 calc R . . . .
H15B H 0.653234 0.953966 0.406426 0.137 Uiso 1 1 calc R . . . .
F4 F 0.4532(5) 0.1687(12) 0.3612(4) 0.220(8) Uani 1 1 d D U . . .
C54 C 0.3511(13) 0.1732(15) 0.7026(8) 0.088(7) Uani 1 1 d . . . . .
H54 H 0.322049 0.154832 0.730675 0.105 Uiso 1 1 calc R . . . .
C66 C 0.6244(11) -0.0072(12) 0.6388(8) 0.079(7) Uani 1 1 d . . . . .
H66A H 0.614439 0.048401 0.626608 0.095 Uiso 1 1 calc R . . . .
H66B H 0.578458 -0.034124 0.646321 0.095 Uiso 1 1 calc R . . . .
C32 C 0.5049(13) 0.4957(15) 0.3592(9) 0.081(7) Uani 1 1 d . . . . .
H32 H 0.458018 0.522232 0.366166 0.098 Uiso 1 1 calc R . . . .
C28 C 0.9132(12) 0.7590(15) 0.2918(9) 0.097(8) Uani 1 1 d . . . . .
H28A H 0.963640 0.775973 0.288333 0.116 Uiso 1 1 calc R . . . .
H28B H 0.886492 0.778956 0.263564 0.116 Uiso 1 1 calc R . . . .
C24 C 0.9085(13) 0.6617(15) 0.2944(7) 0.087(7) Uani 1 1 d . . . . .
H24 H 0.931182 0.636437 0.265529 0.104 Uiso 1 1 calc R . . . .
C34 C 0.5605(15) 0.3693(12) 0.3286(8) 0.079(7) Uani 1 1 d . . . . .
H34 H 0.550376 0.314053 0.314937 0.095 Uiso 1 1 calc R . . . .
C64 C 0.7272(15) -0.1371(17) 0.6650(10) 0.106(8) Uani 1 1 d . . . . .
H64 H 0.737057 -0.193454 0.677113 0.127 Uiso 1 1 calc R . . . .
C6 C 0.3927(5) 0.1571(4) 0.3356(3) 0.143(9) Uani 1 1 d D U . . .
C23 C 0.8244(15) 0.6396(16) 0.2967(10) 0.124(10) Uani 1 1 d . . . . .
H23A H 0.799222 0.661449 0.268213 0.149 Uiso 1 1 calc R . . . .
H23B H 0.817334 0.579785 0.297826 0.149 Uiso 1 1 calc R . . . .
C17 C 0.7534(19) 1.010(2) 0.3186(9) 0.129(11) Uani 1 1 d . . . . .
H17 H 0.786723 0.978207 0.297871 0.155 Uiso 1 1 calc R . . . .
C63 C 0.8009(13) -0.0944(16) 0.6523(9) 0.101(8) Uani 1 1 d . . . . .
H63A H 0.832417 -0.093749 0.680747 0.121 Uiso 1 1 calc R . . . .
H63B H 0.825282 -0.124692 0.626333 0.121 Uiso 1 1 calc R . . . .
C19 C 0.7553(13) 1.102(2) 0.3054(8) 0.110(10) Uani 1 1 d . . . . .
H19A H 0.744168 1.109453 0.271009 0.131 Uiso 1 1 calc R . . . .
H19B H 0.803655 1.124486 0.311378 0.131 Uiso 1 1 calc R . . . .
F1 F 0.9645(13) 0.6037(16) 0.6956(8) 0.258(11) Uani 1 1 d D U . . .
C69 C 0.7434(19) 0.0406(17) 0.6763(10) 0.131(11) Uani 1 1 d . . . . .
H69A H 0.771621 0.039563 0.706222 0.157 Uiso 1 1 calc R . . . .
H69B H 0.735066 0.098178 0.667170 0.157 Uiso 1 1 calc R . . . .
C53 C 0.4286(12) 0.1365(12) 0.7071(8) 0.079(6) Uani 1 1 d . . . . .
H53A H 0.450966 0.155310 0.737270 0.095 Uiso 1 1 calc R . . . .
H53B H 0.426052 0.076190 0.707857 0.095 Uiso 1 1 calc R . . . .
C33 C 0.4903(14) 0.4132(17) 0.3371(8) 0.102(8) Uani 1 1 d . . . . .
H33A H 0.464693 0.420253 0.306317 0.123 Uiso 1 1 calc R . . . .
H33B H 0.459755 0.380559 0.358774 0.123 Uiso 1 1 calc R . . . .
C47 C 0.6545(12) 0.5104(16) 0.6499(8) 0.091(7) Uani 1 1 d D . . . .
H47 H 0.700703 0.481847 0.656185 0.109 Uiso 1 1 calc R . . . .
C12 C 0.6970(15) 1.1516(13) 0.3379(9) 0.095(7) Uani 1 1 d . . . . .
H12 H 0.696454 1.210539 0.328552 0.114 Uiso 1 1 calc R . . . .
C16 C 0.7791(13) 1.0097(16) 0.3728(8) 0.100(8) Uani 1 1 d . . . . .
H16A H 0.785205 0.952790 0.384041 0.120 Uiso 1 1 calc R . . . .
H16B H 0.825608 1.037941 0.375647 0.120 Uiso 1 1 calc R . . . .
C3 C 0.9118(16) 0.6435(16) 0.6762(11) 0.180(16) Uani 1 1 d D U . . .
C58 C 0.3532(15) 0.2662(13) 0.7020(8) 0.102(8) Uani 1 1 d . . . . .
H58A H 0.372701 0.287515 0.732473 0.122 Uiso 1 1 calc R . . . .
H58B H 0.304787 0.288804 0.697215 0.122 Uiso 1 1 calc R . . . .
F3 F 0.8573(14) 0.5962(15) 0.6674(10) 0.277(12) Uani 1 1 d D U . . .
C42 C 0.5232(13) 0.5163(17) 0.6726(9) 0.098(9) Uani 1 1 d D . . . .
H42 H 0.484573 0.490824 0.692267 0.117 Uiso 1 1 calc R . . . .
C14 C 0.6253(18) 1.0264(18) 0.3457(13) 0.133(11) Uani 1 1 d . . . . .
H14 H 0.575828 1.004040 0.342538 0.160 Uiso 1 1 calc R . . . .
C68 C 0.6872(16) -0.092(3) 0.7018(9) 0.139(12) Uani 1 1 d . . . . .
H68A H 0.715201 -0.090166 0.731854 0.166 Uiso 1 1 calc R . . . .
H68B H 0.641638 -0.120407 0.708485 0.166 Uiso 1 1 calc R . . . .
C51 C 0.4396(12) 0.1344(14) 0.6162(9) 0.103(8) Uani 1 1 d . . . . .
H51A H 0.438849 0.073977 0.615866 0.123 Uiso 1 1 calc R . . . .
H51B H 0.468172 0.153174 0.588529 0.123 Uiso 1 1 calc R . . . .
C59 C 0.4765(14) 0.2613(14) 0.6632(9) 0.091(7) Uani 1 1 d . . . . .
H59A H 0.498770 0.281876 0.693072 0.110 Uiso 1 1 calc R . . . .
H59B H 0.504576 0.281411 0.635585 0.110 Uiso 1 1 calc R . . . .
C39 C 0.5444(16) 0.5487(16) 0.3232(10) 0.120(10) Uani 1 1 d . . . . .
H39A H 0.551378 0.604195 0.336381 0.144 Uiso 1 1 calc R . . . .
H39B H 0.516400 0.553176 0.293229 0.144 Uiso 1 1 calc R . . . .
C46 C 0.6361(14) 0.5060(14) 0.5960(8) 0.099(8) Uani 1 1 d . . . . .
H46A H 0.631991 0.448417 0.585598 0.118 Uiso 1 1 calc R . . . .
H46B H 0.673699 0.532808 0.576761 0.118 Uiso 1 1 calc R . . . .
F5 F 0.3968(11) 0.2096(6) 0.2982(3) 0.202(8) Uani 1 1 d D U . . .
C57 C 0.4021(18) 0.2894(15) 0.6598(8) 0.097(8) Uani 1 1 d . . . . .
H57 H 0.404413 0.350345 0.659837 0.116 Uiso 1 1 calc R . . . .
C67 C 0.6720(19) -0.003(2) 0.6837(12) 0.127(10) Uani 1 1 d . . . . .
H67 H 0.645097 0.026279 0.709409 0.153 Uiso 1 1 calc R . . . .
F6 F 0.3906(13) 0.0830(5) 0.3141(5) 0.240(9) Uani 1 1 d D U . . .
C13 C 0.6229(16) 1.1146(14) 0.3309(8) 0.101(8) Uani 1 1 d . . . . .
H13A H 0.587517 1.144374 0.350596 0.121 Uiso 1 1 calc R . . . .
H13B H 0.608462 1.119007 0.296839 0.121 Uiso 1 1 calc R . . . .
C5 C 0.3260(9) 0.1768(16) 0.3603(8) 0.167(13) Uani 1 1 d D U . . .
H5A H 0.285885 0.169576 0.337573 0.200 Uiso 1 1 calc R U . . .
H5B H 0.327050 0.234889 0.369881 0.200 Uiso 1 1 calc R U . . .
C49 C 0.5951(16) 0.4753(14) 0.6829(9) 0.123(12) Uani 1 1 d D . . . .
H49A H 0.590916 0.415815 0.677581 0.148 Uiso 1 1 calc R . . . .
H49B H 0.608318 0.484343 0.716826 0.148 Uiso 1 1 calc R . . . .
O1 O 0.9747(8) 0.6245(10) 0.5977(6) 0.117(6) Uani 1 1 d D U . . .
H1 H 0.967994 0.635819 0.568790 0.175 Uiso 1 1 calc DGR U . . .
O26A O 0.600(2) 0.728(3) 0.4217(17) 0.123(17) Uani 0.4037 1 d . U P A 2
O25A O 0.5851(18) 0.807(3) 0.481(2) 0.129(18) Uani 0.4037 1 d . U P A 2

loop_
_atom_site_aniso_label
_atom_site_aniso_U_11
_atom_site_aniso_U_22
_atom_site_aniso_U_33
_atom_site_aniso_U_23
_atom_site_aniso_U_13
_atom_site_aniso_U_12
O107 0.063(9) 0.046(7) 0.063(7) -0.003(6) 0.005(7) 0.006(6)
O203 0.058(11) 0.081(9) 0.109(11) 0.010(9) -0.020(9) -0.012(8)
O207 0.019(7) 0.068(8) 0.107(9) -0.012(7) -0.007(7) -0.014(6)
N101 0.059(12) 0.040(9) 0.096(14) 0.025(10) 0.002(11) 0.007(9)
N203 0.034(11) 0.066(12) 0.113(16) 0.000(12) 0.017(10) -0.014(9)
O201 0.015(7) 0.088(9) 0.125(11) 0.018(8) -0.016(7) 0.010(6)
O204 0.064(10) 0.037(7) 0.160(13) 0.015(8) -0.012(10) 0.006(7)
N201 0.055(12) 0.089(13) 0.061(10) 0.012(10) -0.023(10) 0.009(10)
O202 0.088(12) 0.081(10) 0.094(11) -0.008(8) -0.014(9) -0.035(9)
O101 0.043(8) 0.064(8) 0.071(8) 0.005(6) 0.017(7) -0.007(6)
N40 0.035(10) 0.064(10) 0.095(12) -0.001(9) 0.004(9) -0.010(8)
O102 0.068(11) 0.068(9) 0.155(14) -0.030(10) 0.012(10) 0.005(8)
O104 0.050(10) 0.059(8) 0.119(11) 0.023(7) -0.002(8) 0.003(7)
O209 0.136(17) 0.092(11) 0.113(13) 0.013(9) -0.062(12) 0.010(10)
N30 0.048(12) 0.062(10) 0.110(14) -0.026(9) 0.017(10) -0.004(9)
O106 0.077(12) 0.066(9) 0.176(15) 0.019(10) -0.056(12) 0.004(8)
O103 0.074(13) 0.104(12) 0.099(11) -0.012(9) -0.027(10) 0.013(9)
N103 0.024(4) 0.090(7) 0.206(7) -0.049(4) -0.034(4) 0.022(4)
O208 0.069(12) 0.080(10) 0.154(15) -0.002(10) -0.033(11) 0.019(9)
N202 0.092(17) 0.036(9) 0.084(13) -0.017(10) 0.000(12) 0.036(11)
N20 0.027(10) 0.076(10) 0.115(14) 0.003(9) -0.015(9) -0.006(8)
N10 0.038(10) 0.058(9) 0.080(11) 0.010(8) 0.001(8) -0.014(7)
C102 0.037(11) 0.053(11) 0.063(12) -0.001(9) -0.011(9) -0.005(9)
C105 0.030(11) 0.067(12) 0.086(13) 0.015(11) -0.014(10) 0.009(10)
N50 0.064(12) 0.074(10) 0.071(11) -0.002(8) 0.002(9) -0.004(9)
O105 0.071(12) 0.071(9) 0.162(16) -0.018(10) -0.048(11) -0.001(8)
N102 0.051(13) 0.075(13) 0.090(12) 0.014(11) -0.021(10) 0.016(10)
C202 0.047(4) 0.084(2) 0.055(10) -0.002(7) 0.014(5) -0.019(2)
C40 0.069(15) 0.031(9) 0.049(11) 0.003(8) -0.007(11) 0.005(10)
C203 0.043(4) 0.062(3) 0.061(9) -0.012(5) -0.021(5) 0.006(2)
C22 0.031(12) 0.090(14) 0.061(12) -0.019(11) -0.031(10) -0.020(10)
F2 0.237(18) 0.177(14) 0.171(13) -0.045(12) 0.017(13) 0.050(13)
N60 0.028(10) 0.073(10) 0.097(12) -0.011(9) 0.012(9) 0.004(8)
C2 0.187(17) 0.178(16) 0.181(16) -0.011(12) -0.016(12) -0.018(12)
C106 0.028(4) 0.055(10) 0.076(11) -0.018(9) -0.007(6) 0.004(6)
C204 0.039(3) 0.074(2) 0.041(8) 0.028(7) 0.012(4) 0.007(4)
C101 0.017(9) 0.054(11) 0.071(11) 0.005(9) -0.004(9) -0.002(8)
C201 0.051(3) 0.059(2) 0.090(13) 0.007(6) -0.003(5) -0.031(3)
C11 0.14(2) 0.063(14) 0.062(14) 0.005(11) 0.000(14) -0.002(14)
C41 0.11(2) 0.076(14) 0.074(15) -0.017(12) 0.013(15) -0.028(14)
C103 0.030(12) 0.076(14) 0.086(14) 0.016(11) -0.007(11) -0.004(11)
C205 0.041(3) 0.046(3) 0.071(10) 0.004(6) -0.003(4) -0.001(2)
C21 0.068(16) 0.066(12) 0.090(15) -0.015(11) 0.010(13) -0.018(12)
O109 0.083(12) 0.204(7) 0.271(6) -0.126(3) -0.077(7) 0.015(7)
C27 0.11(2) 0.068(14) 0.111(19) -0.015(14) 0.035(19) -0.018(15)
C61 0.066(17) 0.089(15) 0.081(15) -0.002(12) 0.001(13) 0.043(13)
C37 0.07(2) 0.12(2) 0.13(2) 0.011(18) 0.006(17) 0.030(17)
C55 0.020(12) 0.100(16) 0.14(2) 0.041(15) -0.001(13) 0.001(11)
C104 0.018(10) 0.045(10) 0.099(14) -0.024(10) -0.013(9) 0.000(8)
C25 0.070(15) 0.081(14) 0.062(12) 0.000(11) -0.005(12) 0.029(11)
C62 0.066(17) 0.082(15) 0.090(15) -0.007(13) -0.031(14) 0.004(13)
C65 0.062(15) 0.088(15) 0.076(13) 0.010(12) -0.034(12) -0.023(12)
C26 0.049(14) 0.079(13) 0.058(12) 0.014(11) -0.006(10) -0.016(10)
C50 0.037(13) 0.078(14) 0.081(14) -0.010(11) -0.015(11) -0.002(11)
C48 0.052(17) 0.20(3) 0.086(16) -0.036(18) -0.048(14) -0.014(18)
C30 0.053(15) 0.082(15) 0.074(14) 0.013(12) -0.021(12) 0.006(12)
C35 0.11(2) 0.061(13) 0.067(13) -0.017(11) 0.015(14) -0.025(13)
C43 0.11(2) 0.105(19) 0.080(16) 0.016(14) 0.016(15) -0.031(16)
O108 0.037(6) 0.234(9) 0.321(8) -0.093(5) 0.038(5) 0.012(5)
C10 0.047(15) 0.107(16) 0.063(13) 0.038(12) -0.006(11) -0.014(13)
C206 0.076(3) 0.060(3) 0.048(9) 0.001(6) -0.006(5) -0.025(2)
C29 0.046(16) 0.065(14) 0.20(3) -0.007(15) -0.017(16) 0.012(12)
C60 0.044(14) 0.060(12) 0.070(13) 0.006(11) -0.001(11) 0.002(11)
C45 0.080(17) 0.068(13) 0.047(11) 0.005(9) -0.012(10) -0.026(11)
O206 0.023(14) 0.14(2) 0.076(15) 0.011(15) -0.011(12) 0.024(14)
C20 0.070(17) 0.079(15) 0.068(14) 0.002(12) -0.007(13) 0.007(12)
C56 0.066(17) 0.073(14) 0.122(19) 0.038(13) -0.001(14) -0.020(12)
C31 0.09(2) 0.077(14) 0.076(15) 0.002(12) -0.011(14) 0.007(13)
C36 0.13(3) 0.15(2) 0.038(11) 0.046(13) -0.005(13) -0.015(19)
O4 0.089(13) 0.184(15) 0.151(13) 0.021(12) -0.023(11) -0.012(12)
C52 0.048(15) 0.110(19) 0.106(18) -0.006(15) -0.020(14) 0.013(13)
C38 0.053(16) 0.18(3) 0.069(14) 0.005(17) 0.017(12) 0.033(17)
C44 0.081(18) 0.080(14) 0.071(14) -0.011(11) -0.009(14) -0.032(14)
C18 0.20(4) 0.14(3) 0.093(19) -0.018(18) -0.09(2) 0.01(3)
O205 0.075(18) 0.054(12) 0.066(14) 0.004(14) 0.003(13) -0.004(13)
C15 0.070(19) 0.16(2) 0.111(19) 0.026(17) -0.027(16) -0.078(17)
F4 0.134(15) 0.283(17) 0.243(15) 0.034(12) -0.024(11) -0.011(14)
C54 0.079(19) 0.13(2) 0.053(12) 0.020(13) 0.007(12) 0.005(15)
C66 0.042(14) 0.068(13) 0.126(17) -0.041(13) -0.030(14) -0.007(12)
C32 0.043(15) 0.103(17) 0.098(17) 0.021(15) 0.012(13) 0.022(13)
C28 0.044(15) 0.118(19) 0.13(2) 0.063(17) -0.036(14) -0.024(14)
C24 0.076(18) 0.13(2) 0.051(12) 0.015(13) 0.029(12) 0.007(15)
C34 0.10(2) 0.066(13) 0.073(15) -0.037(11) -0.004(15) -0.003(14)
C64 0.08(2) 0.14(2) 0.094(18) 0.021(17) -0.019(17) -0.002(18)
C6 0.141(14) 0.138(12) 0.150(13) -0.004(9) -0.004(11) 0.005(11)
C23 0.11(3) 0.12(2) 0.14(2) -0.038(17) -0.016(19) -0.043(18)
C17 0.13(3) 0.17(3) 0.086(19) 0.036(19) -0.020(19) 0.06(2)
C63 0.049(17) 0.15(2) 0.104(18) -0.007(17) 0.011(14) 0.011(16)
C19 0.056(17) 0.22(3) 0.054(13) -0.019(18) 0.022(12) -0.029(19)
F1 0.26(2) 0.32(2) 0.191(16) 0.007(16) -0.003(16) 0.061(18)
C69 0.14(3) 0.14(2) 0.12(2) -0.016(18) 0.01(2) -0.06(2)
C53 0.062(16) 0.076(14) 0.099(15) 0.022(12) -0.028(14) 0.008(12)
C33 0.08(2) 0.14(2) 0.079(15) -0.037(16) -0.010(15) -0.025(18)
C47 0.053(17) 0.13(2) 0.088(17) -0.039(16) -0.035(14) 0.030(15)
C12 0.10(2) 0.072(15) 0.11(2) -0.009(14) 0.007(18) -0.009(15)
C16 0.051(16) 0.17(2) 0.077(15) -0.030(15) -0.009(12) 0.025(16)
C3 0.186(19) 0.179(18) 0.176(19) -0.003(12) -0.004(12) 0.002(12)
C58 0.15(3) 0.081(16) 0.074(15) -0.013(13) 0.020(16) 0.038(16)
F3 0.24(2) 0.27(2) 0.31(2) -0.027(17) 0.017(18) -0.068(18)
C42 0.060(18) 0.13(2) 0.11(2) 0.060(17) 0.026(14) 0.018(16)
C14 0.11(3) 0.11(2) 0.18(3) -0.03(2) -0.01(3) -0.059(19)
C68 0.07(2) 0.27(4) 0.068(17) 0.00(2) -0.002(16) -0.02(3)
C51 0.056(17) 0.119(19) 0.13(2) -0.005(15) -0.028(16) -0.019(15)
C59 0.07(2) 0.099(18) 0.103(17) -0.022(14) 0.005(15) -0.033(15)
C39 0.12(3) 0.13(2) 0.11(2) 0.001(17) -0.053(19) 0.05(2)
C46 0.11(2) 0.101(16) 0.084(16) -0.021(13) -0.034(15) 0.019(16)
F5 0.218(18) 0.220(12) 0.169(13) 0.035(11) -0.008(11) -0.059(13)
C57 0.14(3) 0.094(17) 0.054(14) -0.025(13) -0.024(17) -0.001(18)
C67 0.12(3) 0.15(3) 0.12(2) -0.03(2) 0.03(2) -0.01(3)
F6 0.31(2) 0.172(10) 0.244(17) -0.060(11) 0.008(15) 0.069(13)
C13 0.13(3) 0.093(19) 0.077(15) 0.001(13) 0.013(16) 0.032(18)
C5 0.156(17) 0.159(16) 0.186(16) -0.001(11) -0.004(12) 0.010(11)
C49 0.21(4) 0.081(17) 0.078(17) 0.012(14) -0.01(2) -0.04(2)
O1 0.045(10) 0.192(15) 0.113(11) 0.007(10) -0.041(8) 0.047(9)
O26A 0.07(3) 0.19(5) 0.11(3) -0.09(3) -0.05(2) 0.03(3)
O25A 0.009(19) 0.14(4) 0.24(6) -0.10(4) -0.02(3) 0.01(2)

loop_
_atom_type_symbol
_atom_type_description
_atom_type_scat_dispersion_real
_atom_type_scat_dispersion_imag
_atom_type_scat_source
C C 0.0033 0.0016 'International Tables Vol C Tables 4.2.6.8 and 6.1.1.4'
H H 0.0000 0.0000 'International Tables Vol C Tables 4.2.6.8 and 6.1.1.4'
F F 0.0171 0.0103 'International Tables Vol C Tables 4.2.6.8 and 6.1.1.4'
N N 0.0061 0.0033 'International Tables Vol C Tables 4.2.6.8 and 6.1.1.4'
O O 0.0106 0.0060 'International Tables Vol C Tables 4.2.6.8 and 6.1.1.4'

loop_
_geom_angle_atom_site_label_1
_geom_angle_atom_site_label_2
_geom_angle_atom_site_label_3
_geom_angle
O102 N101 C102 118.8(18)
O103 N101 O102 121.8(15)
O103 N101 C102 119.2(18)
O209 N203 O208 121.0(18)
O209 N203 C205 119.9(17)
O208 N203 C205 119.1(19)
O203 N201 C201 120.7(14)
O202 N201 O203 119.0(17)
O202 N201 C201 120.3(15)
H40A N40 H40B 109.5
H40A N40 H40C 109.5
H40B N40 H40C 109.5
C40 N40 H40A 109.5
C40 N40 H40B 109.5
C40 N40 H40C 109.5
H30A N30 H30B 109.5
H30A N30 H30C 109.5
H30B N30 H30C 109.5
C30 N30 H30A 109.5
C30 N30 H30B 109.5
C30 N30 H30C 109.5
O109 N103 C106 122.5(17)
O109 N103 O108 122.9(19)
O108 N103 C106 114.7(15)
O206 N202 C203 126.0(18)
O206 N202 O205 116(2)
O205 N202 C203 118.2(19)
O26A N202 C203 120(2)
O25A N202 C203 113(2)
O25A N202 O26A 123(3)
H20A N20 H20B 109.5
H20A N20 H20C 109.5
H20B N20 H20C 109.5
C20 N20 H20A 109.5
C20 N20 H20B 109.5
C20 N20 H20C 109.5
H10A N10 H10B 109.5
H10A N10 H10C 109.5
H10B N10 H10C 109.5
C10 N10 H10A 109.5
C10 N10 H10B 109.5
C10 N10 H10C 109.5
N101 C102 C101 119.4(15)
C103 C102 N101 119.3(16)
C103 C102 C101 121.2(15)
O107 C105 C106 117.7(15)
O107 C105 C104 123.6(16)
C106 C105 C104 118.5(15)
H50A N50 H50B 109.5
H50A N50 H50C 109.5
H50B N50 H50C 109.5
C50 N50 H50A 109.5
C50 N50 H50B 109.5
C50 N50 H50C 109.5
O106 N102 C104 115.9(17)
O105 N102 O106 123.0(17)
O105 N102 C104 120.9(16)
O204 C202 C203 124.9(7)
O204 C202 C201 129.2(7)
C201 C202 C203 105.89(8)
N40 C40 C46 107.6(15)
C41 C40 N40 107.0(16)
C41 C40 C45 110.5(16)
C41 C40 C46 110.4(16)
C45 C40 N40 108.9(13)
C45 C40 C46 112.2(17)
N202 C203 C202 118.4(7)
N202 C203 C204 112.2(7)
C204 C203 C202 129.36(9)
C21 C22 H22 107.0
C29 C22 H22 107.0
C29 C22 C21 112.4(16)
C29 C22 C23 112(2)
C23 C22 H22 107.0
C23 C22 C21 111.5(19)
H60A N60 H60B 109.5
H60A N60 H60C 109.5
H60B N60 H60C 109.5
C60 N60 H60A 109.5
C60 N60 H60B 109.5
C60 N60 H60C 109.5
H2A C2 H2B 107.9
C3 C2 H2A 109.1
C3 C2 H2B 109.1
O1 C2 H2A 109.1
O1 C2 H2B 109.1
O1 C2 C3 112(2)
N103 C106 C105 123.2(14)
N103 C106 C101 117.0(13)
C105 C106 C101 119.7(15)
O207 C204 C203 122.2(3)
O207 C204 C205 123.8(4)
C203 C204 C205 113.69(7)
O101 C101 C102 119.9(14)
O101 C101 C106 121.3(14)
C106 C101 C102 118.4(14)
C202 C201 N201 111.5(7)
C202 C201 C206 135.18(6)
C206 C201 N201 113.3(7)
H11A C11 H11B 108.1
C10 C11 H11A 109.6
C10 C11 H11B 109.6
C12 C11 H11A 109.6
C12 C11 H11B 109.6
C12 C11 C10 110.2(17)
C40 C41 H41A 109.4
C40 C41 H41B 109.4
C40 C41 C42 111.2(18)
H41A C41 H41B 108.0
C42 C41 H41A 109.4
C42 C41 H41B 109.4
O104 C103 C102 120.8(17)
O104 C103 C104 117.9(16)
C102 C103 C104 119.7(17)
N203 C205 C204 118.2(8)
N203 C205 C206 115.3(7)
C206 C205 C204 125.79(9)
C22 C21 H21A 110.3
C22 C21 H21B 110.3
C22 C21 C20 106.9(15)
H21A C21 H21B 108.6
C20 C21 H21A 110.3
C20 C21 H21B 110.3
C26 C27 H27 109.7
C26 C27 C29 108.3(19)
C26 C27 C28 113(2)
C29 C27 H27 109.7
C28 C27 H27 109.7
C28 C27 C29 106(2)
H61A C61 H61B 107.9
C62 C61 H61A 109.1
C62 C61 H61B 109.1
C60 C61 H61A 109.1
C60 C61 H61B 109.1
C60 C61 C62 112.4(18)
C36 C37 H37 109.5
C36 C37 C38 105(2)
C36 C37 C39 114(2)
C38 C37 H37 109.5
C39 C37 H37 109.5
C39 C37 C38 109(2)
H55A C55 H55B 108.3
C50 C55 H55A 109.9
C50 C55 H55B 109.9
C50 C55 C54 108.7(16)
C54 C55 H55A 109.9
C54 C55 H55B 109.9
C105 C104 N102 118.5(14)
C103 C104 C105 122.2(15)
C103 C104 N102 118.7(15)
H25A C25 H25B 107.9
C20 C25 H25A 109.2
C20 C25 H25B 109.2
C20 C25 C24 111.9(16)
C24 C25 H25A 109.2
C24 C25 H25B 109.2
C61 C62 H62 110.7
C61 C62 C63 105.1(18)
C63 C62 H62 110.7
C69 C62 C61 111(2)
C69 C62 H62 110.7
C69 C62 C63 109.1(19)
H65A C65 H65B 108.4
C60 C65 H65A 110.1
C60 C65 H65B 110.1
C60 C65 C64 107.9(16)
C64 C65 H65A 110.1
C64 C65 H65B 110.1
C27 C26 H26A 109.7
C27 C26 H26B 109.7
C27 C26 C20 109.7(16)
H26A C26 H26B 108.2
C20 C26 H26A 109.7
C20 C26 H26B 109.7
N50 C50 C55 109.7(16)
N50 C50 C56 106.4(16)
N50 C50 C51 112.3(16)
C55 C50 C56 109.1(17)
C51 C50 C55 111.0(17)
C51 C50 C56 108.1(16)
H48A C48 H48B 108.4
C44 C48 H48A 110.0
C44 C48 H48B 110.0
C44 C48 C47 108.3(17)
C47 C48 H48A 110.0
C47 C48 H48B 110.0
N30 C30 C35 106.4(15)
N30 C30 C31 104.7(17)
C35 C30 C31 107.0(17)
C36 C30 N30 109.0(17)
C36 C30 C35 114.1(19)
C36 C30 C31 114.8(18)
C30 C35 H35A 110.9
C30 C35 H35B 110.9
H35A C35 H35B 108.9
C34 C35 C30 104.4(15)
C34 C35 H35A 110.9
C34 C35 H35B 110.9
H43A C43 H43B 108.3
C44 C43 H43A 110.0
C44 C43 H43B 110.0
C44 C43 C42 108.7(18)
C42 C43 H43A 110.0
C42 C43 H43B 110.0
N10 C10 C16 107.8(16)
C11 C10 N10 110.6(17)
C11 C10 C15 109.0(19)
C11 C10 C16 111.7(17)
C15 C10 N10 106.5(16)
C15 C10 C16 111(2)
O201 C206 C201 125.9(6)
O201 C206 C205 125.5(6)
C205 C206 C201 108.47(8)
C22 C29 C27 107.6(16)
C22 C29 H29A 110.2
C22 C29 H29B 110.2
C27 C29 H29A 110.2
C27 C29 H29B 110.2
H29A C29 H29B 108.5
N60 C60 C66 107.5(15)
C61 C60 N60 108.6(15)
C61 C60 C65 108.4(17)
C61 C60 C66 108.6(16)
C65 C60 N60 110.1(14)
C65 C60 C66 113.5(17)
C40 C45 H45A 110.5
C40 C45 H45B 110.5
C40 C45 C44 106.0(14)
H45A C45 H45B 108.7
C44 C45 H45A 110.5
C44 C45 H45B 110.5
N20 C20 C21 104.8(16)
C25 C20 N20 112.5(17)
C25 C20 C21 109.9(17)
C25 C20 C26 114.9(17)
C26 C20 N20 109.1(16)
C26 C20 C21 105.0(16)
C50 C56 H56A 110.8
C50 C56 H56B 110.8
H56A C56 H56B 108.9
C57 C56 C50 104.6(16)
C57 C56 H56A 110.8
C57 C56 H56B 110.8
C30 C31 H31A 110.6
C30 C31 H31B 110.6
H31A C31 H31B 108.7
C32 C31 C30 105.6(17)
C32 C31 H31A 110.6
C32 C31 H31B 110.6
C37 C36 H36A 110.7
C37 C36 H36B 110.7
C30 C36 C37 105(2)
C30 C36 H36A 110.7
C30 C36 H36B 110.7
H36A C36 H36B 108.8
C5 O4 H4 109.5
C53 C52 H52 110.0
C53 C52 C59 108.1(18)
C51 C52 H52 110.0
C51 C52 C53 109.6(19)
C51 C52 C59 109.1(18)
C59 C52 H52 110.0
C37 C38 H38A 109.8
C37 C38 H38B 109.8
H38A C38 H38B 108.3
C34 C38 C37 109.2(18)
C34 C38 H38A 109.8
C34 C38 H38B 109.8
C48 C44 C45 110.7(18)
C48 C44 H44 107.8
C43 C44 C48 110(2)
C43 C44 C45 112.7(17)
C43 C44 H44 107.8
C45 C44 H44 107.8
H18A C18 H18B 108.3
C17 C18 H18A 109.9
C17 C18 H18B 109.9
C14 C18 H18A 109.9
C14 C18 H18B 109.9
C14 C18 C17 109(2)
C10 C15 H15A 110.5
C10 C15 H15B 110.5
C10 C15 C14 106.3(19)
H15A C15 H15B 108.7
C14 C15 H15A 110.5
C14 C15 H15B 110.5
C55 C54 H54 109.0
C55 C54 C53 108.7(17)
C53 C54 H54 109.0
C58 C54 C55 110.2(18)
C58 C54 H54 109.0
C58 C54 C53 111(2)
C60 C66 H66A 110.5
C60 C66 H66B 110.5
H66A C66 H66B 108.7
C67 C66 C60 106.3(18)
C67 C66 H66A 110.5
C67 C66 H66B 110.5
C31 C32 H32 107.9
C33 C32 C31 114.9(19)
C33 C32 H32 107.9
C33 C32 C39 109(2)
C39 C32 C31 109(2)
C39 C32 H32 107.9
C27 C28 H28A 109.7
C27 C28 H28B 109.7
C27 C28 C24 109.8(17)
H28A C28 H28B 108.2
C24 C28 H28A 109.7
C24 C28 H28B 109.7
C25 C24 C28 106.0(18)
C25 C24 H24 110.7
C25 C24 C23 112.6(18)
C28 C24 H24 110.7
C28 C24 C23 106.1(18)
C23 C24 H24 110.7
C35 C34 H34 108.9
C38 C34 C35 110.0(19)
C38 C34 H34 108.9
C33 C34 C35 110.8(18)
C33 C34 C38 109(2)
C33 C34 H34 108.9
C65 C64 H64 108.8
C65 C64 C63 106(2)
C63 C64 H64 108.8
C68 C64 C65 112(2)
C68 C64 H64 108.8
C68 C64 C63 112(2)
F4 C6 F6 112.5(12)
F4 C6 C5 115.9(14)
F5 C6 F4 105.7(10)
F5 C6 F6 103.3(8)
F5 C6 C5 105.7(12)
F6 C6 C5 112.4(17)
C22 C23 C24 105.7(17)
C22 C23 H23A 110.6
C22 C23 H23B 110.6
C24 C23 H23A 110.6
C24 C23 H23B 110.6
H23A C23 H23B 108.7
C18 C17 H17 111.0
C19 C17 C18 110(2)
C19 C17 H17 111.0
C19 C17 C16 103(3)
C16 C17 C18 111(2)
C16 C17 H17 111.0
C62 C63 C64 107.8(19)
C62 C63 H63A 110.1
C62 C63 H63B 110.1
C64 C63 H63A 110.1
C64 C63 H63B 110.1
H63A C63 H63B 108.5
C17 C19 H19A 109.8
C17 C19 H19B 109.8
C17 C19 C12 109(2)
H19A C19 H19B 108.2
C12 C19 H19A 109.8
C12 C19 H19B 109.8
C62 C69 H69A 110.1
C62 C69 H69B 110.1
H69A C69 H69B 108.4
C67 C69 C62 108(2)
C67 C69 H69A 110.1
C67 C69 H69B 110.1
C52 C53 C54 109.4(16)
C52 C53 H53A 109.8
C52 C53 H53B 109.8
C54 C53 H53A 109.8
C54 C53 H53B 109.8
H53A C53 H53B 108.2
C32 C33 C34 109.3(19)
C32 C33 H33A 109.8
C32 C33 H33B 109.8
C34 C33 H33A 109.8
C34 C33 H33B 109.8
H33A C33 H33B 108.3
C48 C47 H47 110.1
C46 C47 C48 107.0(19)
C46 C47 H47 110.1
C46 C47 C49 114(2)
C49 C47 C48 106.0(18)
C49 C47 H47 110.1
C11 C12 C19 110(2)
C11 C12 H12 109.9
C11 C12 C13 107(2)
C19 C12 H12 109.9
C13 C12 C19 109.9(19)
C13 C12 H12 109.9
C10 C16 C17 108.7(18)
C10 C16 H16A 109.9
C10 C16 H16B 109.9
C17 C16 H16A 109.9
C17 C16 H16B 109.9
H16A C16 H16B 108.3
F2 C3 C2 103(2)
F2 C3 F1 113(2)
F2 C3 F3 111(2)
F1 C3 C2 112(3)
F1 C3 F3 112(2)
F3 C3 C2 106(3)
C54 C58 H58A 110.6
C54 C58 H58B 110.6
C54 C58 C57 105.8(17)
H58A C58 H58B 108.7
C57 C58 H58A 110.6
C57 C58 H58B 110.6
C41 C42 C43 108.9(17)
C41 C42 H42 110.6
C41 C42 C49 111(2)
C43 C42 H42 110.6
C49 C42 C43 105(2)
C49 C42 H42 110.6
C18 C14 C15 108(3)
C18 C14 H14 107.5
C18 C14 C13 112(3)
C15 C14 H14 107.5
C13 C14 C15 114(2)
C13 C14 H14 107.5
C64 C68 H68A 109.8
C64 C68 H68B 109.8
C64 C68 C67 110(2)
H68A C68 H68B 108.2
C67 C68 H68A 109.8
C67 C68 H68B 109.8
C50 C51 H51A 109.6
C50 C51 H51B 109.6
C52 C51 C50 110.5(19)
C52 C51 H51A 109.6
C52 C51 H51B 109.6
H51A C51 H51B 108.1
C52 C59 H59A 110.4
C52 C59 H59B 110.4
H59A C59 H59B 108.6
C57 C59 C52 106.8(19)
C57 C59 H59A 110.4
C57 C59 H59B 110.4
C37 C39 H39A 110.1
C37 C39 H39B 110.1
C32 C39 C37 108(2)
C32 C39 H39A 110.1
C32 C39 H39B 110.1
H39A C39 H39B 108.4
C40 C46 H46A 110.4
C40 C46 H46B 110.4
C47 C46 C40 106.6(17)
C47 C46 H46A 110.4
C47 C46 H46B 110.4
H46A C46 H46B 108.6
C56 C57 H57 105.7
C58 C57 C56 110(2)
C58 C57 H57 105.7
C59 C57 C56 113(2)
C59 C57 C58 116(2)
C59 C57 H57 105.7
C66 C67 C68 109(2)
C66 C67 H67 108.1
C69 C67 C66 114(2)
C69 C67 C68 109(3)
C69 C67 H67 108.1
C68 C67 H67 108.1
C12 C13 H13A 110.0
C12 C13 H13B 110.0
C14 C13 C12 109(2)
C14 C13 H13A 110.0
C14 C13 H13B 110.0
H13A C13 H13B 108.3
O4 C5 H5A 108.8
O4 C5 H5B 108.8
C6 C5 O4 114.0(15)
C6 C5 H5A 108.8
C6 C5 H5B 108.8
H5A C5 H5B 107.6
C47 C49 H49A 109.5
C47 C49 H49B 109.5
C42 C49 C47 110.9(19)
C42 C49 H49A 109.5
C42 C49 H49B 109.5
H49A C49 H49B 108.0
C2 O1 H1 109.5

loop_
_geom_bond_atom_site_label_1
_geom_bond_atom_site_label_2
_geom_bond_distance
O107 C105 1.321(18)
O203 N201 1.236(18)
O207 C204 1.23601(19)
N101 O102 1.261(19)
N101 O103 1.225(18)
N101 C102 1.42(2)
N203 O209 1.20(2)
N203 O208 1.227(19)
N203 C205 1.404(17)
O201 C206 1.225(10)
O204 C202 1.206(11)
N201 O202 1.211(18)
N201 C201 1.482(17)
O101 C101 1.314(16)
N40 H40A 0.8900
N40 H40B 0.8900
N40 H40C 0.8900
N40 C40 1.49(2)
O104 C103 1.293(19)
N30 H30A 0.8900
N30 H30B 0.8900
N30 H30C 0.8900
N30 C30 1.53(2)
O106 N102 1.226(18)
N103 C106 1.39(2)
N103 O109 1.117(17)
N103 O108 1.239(19)
N202 C203 1.441(19)
N202 O206 1.23(2)
N202 O205 1.29(2)
N202 O26A 1.21(4)
N202 O25A 1.17(4)
N20 H20A 0.8900
N20 H20B 0.8900
N20 H20C 0.8900
N20 C20 1.50(2)
N10 H10A 0.8900
N10 H10B 0.8900
N10 H10C 0.8900
N10 C10 1.51(2)
C102 C101 1.47(2)
C102 C103 1.37(2)
C105 C106 1.43(2)
C105 C104 1.43(2)
N50 H50A 0.8900
N50 H50B 0.8900
N50 H50C 0.8900
N50 C50 1.49(2)
O105 N102 1.208(18)
N102 C104 1.47(2)
C202 C203 1.46000(16)
C202 C201 1.4600(2)
C40 C41 1.48(2)
C40 C45 1.48(2)
C40 C46 1.56(3)
C203 C204 1.46000(19)
C22 H22 0.9800
C22 C21 1.51(2)
C22 C29 1.47(2)
C22 C23 1.48(3)
F2 C3 1.25(2)
N60 H60A 0.8900
N60 H60B 0.8900
N60 H60C 0.8900
N60 C60 1.49(2)
C2 H2A 0.9700
C2 H2B 0.9700
C2 C3 1.489(17)
C2 O1 1.468(3)
C106 C101 1.44(2)
C204 C205 1.4600(2)
C201 C206 1.46000(19)
C11 H11A 0.9700
C11 H11B 0.9700
C11 C10 1.49(2)
C11 C12 1.48(3)
C41 H41A 0.9700
C41 H41B 0.9700
C41 C42 1.49(3)
C103 C104 1.41(2)
C205 C206 1.46000(17)
C21 H21A 0.9700
C21 H21B 0.9700
C21 C20 1.57(3)
C27 H27 0.9800
C27 C26 1.47(3)
C27 C29 1.56(3)
C27 C28 1.51(3)
C61 H61A 0.9700
C61 H61B 0.9700
C61 C62 1.54(2)
C61 C60 1.48(3)
C37 H37 0.9800
C37 C36 1.52(3)
C37 C38 1.56(3)
C37 C39 1.56(3)
C55 H55A 0.9700
C55 H55B 0.9700
C55 C50 1.52(3)
C55 C54 1.54(3)
C25 H25A 0.9700
C25 H25B 0.9700
C25 C20 1.41(2)
C25 C24 1.51(3)
C62 H62 0.9800
C62 C63 1.54(3)
C62 C69 1.52(3)
C65 H65A 0.9700
C65 H65B 0.9700
C65 C60 1.48(2)
C65 C64 1.53(3)
C26 H26A 0.9700
C26 H26B 0.9700
C26 C20 1.49(2)
C50 C56 1.57(2)
C50 C51 1.52(3)
C48 H48A 0.9700
C48 H48B 0.9700
C48 C44 1.51(3)
C48 C47 1.58(3)
C30 C35 1.56(2)
C30 C31 1.57(3)
C30 C36 1.47(3)
C35 H35A 0.9700
C35 H35B 0.9700
C35 C34 1.53(3)
C43 H43A 0.9700
C43 H43B 0.9700
C43 C44 1.46(3)
C43 C42 1.57(3)
C10 C15 1.49(3)
C10 C16 1.52(3)
C29 H29A 0.9700
C29 H29B 0.9700
C60 C66 1.53(2)
C45 H45A 0.9700
C45 H45B 0.9700
C45 C44 1.52(2)
C56 H56A 0.9700
C56 H56B 0.9700
C56 C57 1.55(3)
C31 H31A 0.9700
C31 H31B 0.9700
C31 C32 1.49(3)
C36 H36A 0.9700
C36 H36B 0.9700
O4 H4 0.8200
O4 C5 1.468(3)
C52 H52 0.9800
C52 C53 1.53(3)
C52 C51 1.52(3)
C52 C59 1.55(3)
C38 H38A 0.9700
C38 H38B 0.9700
C38 C34 1.52(3)
C44 H44 0.9800
C18 H18A 0.9700
C18 H18B 0.9700
C18 C17 1.58(4)
C18 C14 1.47(4)
C15 H15A 0.9700
C15 H15B 0.9700
C15 C14 1.54(4)
F4 C6 1.3270(3)
C54 H54 0.9800
C54 C53 1.55(3)
C54 C58 1.49(3)
C66 H66A 0.9700
C66 H66B 0.9700
C66 C67 1.51(3)
C32 H32 0.9800
C32 C33 1.48(3)
C32 C39 1.49(3)
C28 H28A 0.9700
C28 H28B 0.9700
C28 C24 1.57(3)
C24 H24 0.9800
C24 C23 1.59(3)
C34 H34 0.9800
C34 C33 1.49(3)
C64 H64 0.9800
C64 C63 1.56(3)
C64 C68 1.44(3)
C6 F5 1.3270(3)
C6 F6 1.3270(3)
C6 C5 1.4338(13)
C23 H23A 0.9700
C23 H23B 0.9700
C17 H17 0.9800
C17 C19 1.52(3)
C17 C16 1.56(3)
C63 H63A 0.9700
C63 H63B 0.9700
C19 H19A 0.9700
C19 H19B 0.9700
C19 C12 1.60(3)
F1 C3 1.28(2)
C69 H69A 0.9700
C69 H69B 0.9700
C69 C67 1.50(4)
C53 H53A 0.9700
C53 H53B 0.9700
C33 H33A 0.9700
C33 H33B 0.9700
C47 H47 0.9800
C47 C46 1.51(2)
C47 C49 1.52(2)
C12 H12 0.9800
C12 C13 1.50(3)
C16 H16A 0.9700
C16 H16B 0.9700
C3 F3 1.28(2)
C58 H58A 0.9700
C58 H58B 0.9700
C58 C57 1.51(3)
C42 H42 0.9800
C42 C49 1.50(2)
C14 H14 0.9800
C14 C13 1.47(3)
C68 H68A 0.9700
C68 H68B 0.9700
C68 C67 1.54(3)
C51 H51A 0.9700
C51 H51B 0.9700
C59 H59A 0.9700
C59 H59B 0.9700
C59 C57 1.44(3)
C39 H39A 0.9700
C39 H39B 0.9700
C46 H46A 0.9700
C46 H46B 0.9700
C57 H57 0.9800
C67 H67 0.9800
C13 H13A 0.9700
C13 H13B 0.9700
C5 H5A 0.9700
C5 H5B 0.9700
C49 H49A 0.9700
C49 H49B 0.9700
O1 H1 0.8200

loop_
_geom_torsion_atom_site_label_1
_geom_torsion_atom_site_label_2
_geom_torsion_atom_site_label_3
_geom_torsion_atom_site_label_4
_geom_torsion
O107 C105 C106 N103 2(2)
O107 C105 C106 C101 178.8(15)
O107 C105 C104 N102 -8(3)
O107 C105 C104 C103 -179.4(16)
O203 N201 C201 C202 -41.3(17)
O203 N201 C201 C206 138.0(14)
O207 C204 C205 N203 2.7(11)
O207 C204 C205 C206 172.4(7)
N101 C102 C101 O101 -14(2)
N101 C102 C101 C106 174.2(15)
N101 C102 C103 O104 -9(3)
N101 C102 C103 C104 -174.5(16)
N203 C205 C206 O201 7.7(13)
N203 C205 C206 C201 -176.1(10)
O204 C202 C203 N202 4.8(14)
O204 C202 C203 C204 -175.7(10)
O204 C202 C201 N201 -5.0(12)
O204 C202 C201 C206 175.9(11)
N201 C201 C206 O201 -6.8(12)
N201 C201 C206 C205 177.0(8)
O202 N201 C201 C202 140.3(15)
O202 N201 C201 C206 -40.4(18)
N40 C40 C41 C42 178.8(16)
N40 C40 C45 C44 178.8(16)
N40 C40 C46 C47 -175.5(17)
O102 N101 C102 C101 -36(2)
O102 N101 C102 C103 140.4(17)
O104 C103 C104 C105 -169.6(17)
O104 C103 C104 N102 20(3)
O209 N203 C205 C204 -141.1(15)
O209 N203 C205 C206 48.1(19)
N30 C30 C35 C34 178.6(17)
N30 C30 C31 C32 -176.3(16)
N30 C30 C36 C37 -174.0(18)
O106 N102 C104 C105 41(2)
O106 N102 C104 C103 -148.2(18)
O103 N101 C102 C101 138.2(18)
O103 N101 C102 C103 -45(2)
N103 C106 C101 O101 9(2)
N103 C106 C101 C102 -178.6(13)
O208 N203 C205 C204 38.8(18)
O208 N203 C205 C206 -132.0(14)
N202 C203 C204 O207 -3.5(11)
N202 C203 C204 C205 -177.0(9)
N10 C10 C15 C14 177(2)
N10 C10 C16 C17 174(2)
C102 C103 C104 C105 -4(3)
C102 C103 C104 N102 -174.6(16)
C105 C106 C101 O101 -167.8(15)
C105 C106 C101 C102 4(2)
N50 C50 C56 C57 179.2(18)
N50 C50 C51 C52 178.3(17)
O105 N102 C104 C105 -135(2)
O105 N102 C104 C103 37(3)
C202 C203 C204 O207 177.0(7)
C202 C203 C204 C205 3.4(4)
C202 C201 C206 O201 172.3(9)
C202 C201 C206 C205 -3.9(4)
C40 C41 C42 C43 57(2)
C40 C41 C42 C49 -58(3)
C40 C45 C44 C48 61(2)
C40 C45 C44 C43 -62(2)
C203 C202 C201 N201 174.7(8)
C203 C202 C201 C206 -4.4(3)
C203 C204 C205 N203 176.1(10)
C203 C204 C205 C206 -14.2(3)
C22 C21 C20 N20 177.3(14)
C22 C21 C20 C25 -61.6(19)
C22 C21 C20 C26 62.4(19)
N60 C60 C66 C67 -178.2(19)
C106 C105 C104 N102 176.8(16)
C106 C105 C104 C103 6(3)
C204 C205 C206 O201 -162.3(9)
C204 C205 C206 C201 14.0(3)
C101 C102 C103 O104 167.2(16)
C101 C102 C103 C104 2(3)
C201 C202 C203 N202 -174.9(10)
C201 C202 C203 C204 4.6(4)
C11 C10 C15 C14 58(3)
C11 C10 C16 C17 -64(3)
C11 C12 C13 C14 -60(3)
C41 C40 C45 C44 61(2)
C41 C40 C46 C47 -59(2)
C41 C42 C49 C47 53(3)
C103 C102 C101 O101 170.2(15)
C103 C102 C101 C106 -2(2)
C21 C22 C29 C27 59(3)
C21 C22 C23 C24 -60(2)
O109 N103 C106 C105 -136.7(17)
O109 N103 C106 C101 46.3(16)
C27 C26 C20 N20 -179.2(17)
C27 C26 C20 C21 -67(2)
C27 C26 C20 C25 53(2)
C27 C28 C24 C25 -57(2)
C27 C28 C24 C23 63(2)
C61 C62 C63 C64 -61(2)
C61 C62 C69 C67 52(3)
C61 C60 C66 C67 -61(2)
C37 C38 C34 C35 -63(2)
C37 C38 C34 C33 59(2)
C55 C50 C56 C57 61(2)
C55 C50 C51 C52 -58(2)
C55 C54 C53 C52 61(2)
C55 C54 C58 C57 -64(3)
C104 C105 C106 N103 177.0(15)
C104 C105 C106 C101 -6(2)
C25 C24 C23 C22 54(3)
C62 C61 C60 N60 177.4(15)
C62 C61 C60 C65 -63(2)
C62 C61 C60 C66 61(2)
C62 C69 C67 C66 -58(3)
C62 C69 C67 C68 64(3)
C65 C60 C66 C67 60(2)
C65 C64 C63 C62 66(2)
C65 C64 C68 C67 -61(3)
C26 C27 C29 C22 -59(2)
C26 C27 C28 C24 56(2)
C50 C55 C54 C53 -60(2)
C50 C55 C54 C58 62(2)
C50 C56 C57 C58 -66(2)
C50 C56 C57 C59 65(3)
C48 C47 C46 C40 -61(2)
C48 C47 C49 C42 63(2)
C30 C35 C34 C38 56(2)
C30 C35 C34 C33 -65(2)
C30 C31 C32 C33 59(2)
C30 C31 C32 C39 -64(2)
C35 C30 C31 C32 -64(2)
C35 C30 C36 C37 67(2)
C35 C34 C33 C32 58(3)
C43 C42 C49 C47 -65(2)
O108 N103 C106 C105 43.3(17)
O108 N103 C106 C101 -133.7(16)
C10 C11 C12 C19 -54(3)
C10 C11 C12 C13 65(2)
C10 C15 C14 C18 69(3)
C10 C15 C14 C13 -57(3)
C29 C22 C21 C20 -62(2)
C29 C22 C23 C24 66(2)
C29 C27 C26 C20 66(2)
C29 C27 C28 C24 -63(2)
C60 C61 C62 C63 61(2)
C60 C61 C62 C69 -57(2)
C60 C65 C64 C63 -66(2)
C60 C65 C64 C68 57(3)
C60 C66 C67 C69 62(3)
C60 C66 C67 C68 -60(3)
C45 C40 C41 C42 -63(2)
C45 C40 C46 C47 65(2)
O206 N202 C203 C202 -131(2)
O206 N202 C203 C204 50(2)
C20 C25 C24 C28 60(2)
C20 C25 C24 C23 -56(3)
C56 C50 C51 C52 61(2)
C31 C30 C35 C34 67(2)
C31 C30 C36 C37 -57(3)
C31 C32 C33 C34 -57(3)
C31 C32 C39 C37 62(3)
C36 C37 C38 C34 66(2)
C36 C37 C39 C32 -58(3)
C36 C30 C35 C34 -61(2)
C36 C30 C31 C32 64(2)
C52 C59 C57 C56 -65(3)
C52 C59 C57 C58 63(2)
C38 C37 C36 C30 -66(2)
C38 C37 C39 C32 59(3)
C38 C34 C33 C32 -63(2)
C44 C48 C47 C46 62(3)
C44 C48 C47 C49 -59(2)
C44 C43 C42 C41 -55(3)
C44 C43 C42 C49 64(2)
C18 C17 C19 C12 54(3)
C18 C17 C16 C10 -51(3)
C18 C14 C13 C12 -65(3)
O205 N202 C203 C202 45(2)
O205 N202 C203 C204 -134.1(17)
C15 C10 C16 C17 58(3)
C15 C14 C13 C12 58(3)
F4 C6 C5 O4 -62(3)
C54 C55 C50 N50 -176.0(16)
C54 C55 C50 C56 -60(2)
C54 C55 C50 C51 59(2)
C54 C58 C57 C56 68(3)
C54 C58 C57 C59 -62(3)
C28 C27 C26 C20 -51(2)
C28 C27 C29 C22 63(3)
C28 C24 C23 C22 -61(2)
C24 C25 C20 N20 174.5(18)
C24 C25 C20 C21 58(2)
C24 C25 C20 C26 -60(3)
C64 C65 C60 N60 -177.3(18)
C64 C65 C60 C61 64(2)
C64 C65 C60 C66 -57(2)
C64 C68 C67 C66 63(3)
C64 C68 C67 C69 -62(3)
C23 C22 C21 C20 64.7(19)
C23 C22 C29 C27 -67(3)
C17 C18 C14 C15 -64(3)
C17 C18 C14 C13 62(3)
C17 C19 C12 C11 62(3)
C17 C19 C12 C13 -56(3)
C63 C62 C69 C67 -63(3)
C63 C64 C68 C67 59(3)
C19 C17 C16 C10 66(3)
C19 C12 C13 C14 59(3)
C69 C62 C63 C64 58(3)
C53 C52 C51 C50 58(2)
C53 C52 C59 C57 -59(2)
C53 C54 C58 C57 57(2)
C33 C32 C39 C37 -64(3)
C47 C48 C44 C43 63(2)
C47 C48 C44 C45 -63(2)
C12 C11 C10 N10 177.4(18)
C12 C11 C10 C15 -66(2)
C12 C11 C10 C16 57(3)
C16 C10 C15 C14 -66(3)
C16 C17 C19 C12 -64(3)
C58 C54 C53 C52 -60(2)
C42 C43 C44 C48 -65(2)
C42 C43 C44 C45 59(3)
C14 C18 C17 C19 -57(3)
C14 C18 C17 C16 56(3)
C68 C64 C63 C62 -57(3)
C51 C50 C56 C57 -60(2)
C51 C52 C53 C54 -60(2)
C51 C52 C59 C57 60(2)
C59 C52 C53 C54 59(2)
C59 C52 C51 C50 -60(2)
C39 C37 C36 C30 54(3)
C39 C37 C38 C34 -57(3)
C39 C32 C33 C34 66(3)
C46 C40 C41 C42 62(2)
C46 C40 C45 C44 -62(2)
C46 C47 C49 C42 -54(3)
F5 C6 C5 O4 -178.9(19)
F6 C6 C5 O4 69(2)
C49 C47 C46 C40 56(3)
O1 C2 C3 F2 165(2)
O1 C2 C3 F1 43(3)
O1 C2 C3 F3 -79(3)
O26A N202 C203 C202 113(4)
O26A N202 C203 C204 -67(4)
O25A N202 C203 C202 -45(4)
O25A N202 C203 C204 136(4)
